data_1511494
loop_
_publ_author_name
'Abdullaev, G.K.'
'Mamedov, Kh.S.'

_publ_section_title
;
 The refinement of the crystal structure of Nd2 Sr3 (B O3)4
;
_journal_name_full Kristallografiya
_journal_page_first 795
_journal_page_last 797
_journal_volume 27
_journal_year 1982
_chemical_formula_sum 'B4 Nd2 O12 Sr3'
_chemical_name_systematic 'Nd2 Sr3 (B O3)4'
_space_group_IT_number 33
_symmetry_space_group_name_Hall 'P -2n -2ac'
_symmetry_space_group_name_H-M 'P c 21 n'
_cell_angle_alpha 90
_cell_angle_beta 90
_cell_angle_gamma 90
_cell_formula_units_Z 4
_cell_length_a 8.791
_cell_length_b 16.176
_cell_length_c 7.386
_cell_volume 1050.313
_citation_journal_id_ASTM KRISAJ
_cod_data_source_file boron4-x_124.cif
_cod_data_source_block B4Nd2O12Sr3
_cod_original_sg_symbol_Hall 'P 2c -2n (y,z,x)'
_cod_database_code 1511494

loop_
_symmetry_equiv_pos_as_xyz
x,y,z
-x,y+1/2,-z
x+1/2,y+1/2,-z+1/2
-x+1/2,y,z+1/2

loop_
_atom_site_label
_atom_site_type_symbol
_atom_site_fract_x
_atom_site_fract_y
_atom_site_fract_z
_atom_site_occupancy
_atom_site_U_iso_or_equiv
O11 O-2 0.0812 0.1131 0.5523 1 0.0
O6 O-2 -0.0079 0.3061 0.7022 1 0.0
O8 O-2 0.2163 0.4735 0.7076 1 0.0
O9 O-2 0.1821 0.6212 0.7441 1 0.0
Nd2 Nd+3 0.17335 0.3695 0.47736 1 0.0
Nd1 Nd+3 0.03486 0.541 0.17834 1 0.0
B4 B+3 0.1381 0.038 0.5036 1 0.0
O3 O-2 0.0035 0.2741 0.2991 1 0.0
B2 B+3 0.0452 0.2503 0.8303 1 0.0
Sr1 Sr+2 0.15444 0.16035 0.18391 1 0.0
Sr3 Sr+2 0.15837 0.91368 0.19716 1 0.0
O7 O-2 0.0034 0.0291 0.1463 1 0.0
O12 O-2 0.2371 0.0355 0.8961 1 0.0
O1 O-2 0.0431 0.3902 0.1036 1 0.0
O10 O-2 0.0606 0.9685 0.5613 1 0.0
O4 O-2 0.0467 0.6856 0.1332 1 0.0
O5 O-2 0.1935 0.2443 0.8737 1 0.0
O2 O-2 0.1915 0.8258 0.8894 1 0.0
B1 B+3 0.0478 0.8296 0.8191 1 0.0
B3 B+3 0.1398 0.5392 0.7891 1 0.0
Sr2 Sr+2 0.18039 0.70252 0.4787 1 0.0
